data_4065850
loop_
_publ_author_name
'Crisp, Jeffrey A.'
'Meier, Ryan M.'
'Overby, Jason S.'
'Hanusa, Timothy P.'
'Rheingold, Arnold L.'
'Brennessel, William W.'

_publ_section_title
;
 Indenyl Complexes of Manganese(II). Conformational Flexibility of the
 Manganese(II)&#x2212;(RnC9H7&#x2212;n) Bond
;
_journal_issue 10
_journal_name_full Organometallics
_journal_page_first 2322
_journal_paper_doi 10.1021/om100162j
_journal_volume 29
_journal_year 2010
_chemical_formula_sum 'C24 H30 Mn Si2'
_chemical_formula_weight 429.60
_chemical_name_systematic
; 

 ? 

;
_space_group_IT_number 14
_symmetry_cell_setting monoclinic
_symmetry_space_group_name_Hall '-P 2ybc'
_symmetry_space_group_name_H-M 'P 1 21/c 1'
_atom_sites_solution_hydrogens geom
_atom_sites_solution_primary direct
_atom_sites_solution_secondary difmap
_audit_creation_method SHELXL-97
_cell_angle_alpha 90.00
_cell_angle_beta 113.469(5)
_cell_angle_gamma 90.00
_cell_formula_units_Z 2
_cell_length_a 11.826(4)
_cell_length_b 8.128(3)
_cell_length_c 12.663(4)
_cell_measurement_reflns_used 6014
_cell_measurement_temperature 100(2)
_cell_measurement_theta_max 28.20
_cell_measurement_theta_min 3.06
_cell_volume 1116.5(7)
_computing_cell_refinement 'Bruker SMART'
_computing_data_collection 'Bruker SMART'
_computing_data_reduction 'Bruker SAINT'
_computing_molecular_graphics 'Bruker SHELXTL'
_computing_publication_material 'Bruker SHELXTL'
_computing_structure_refinement 'SHELXL-97 (Sheldrick, 1997)'
_computing_structure_solution 'SHELXS-97 (Sheldrick, 1990)'
_diffrn_ambient_temperature 100(2)
_diffrn_measured_fraction_theta_full 0.999
_diffrn_measured_fraction_theta_max 0.958
_diffrn_measurement_device_type 'CCD area detector'
_diffrn_measurement_method 'phi and omega scans'
_diffrn_radiation_monochromator graphite
_diffrn_radiation_source 'fine-focus sealed tube'
_diffrn_radiation_type MoK\a
_diffrn_radiation_wavelength 0.71073
_diffrn_reflns_av_R_equivalents 0.0246
_diffrn_reflns_av_sigmaI/netI 0.0241
_diffrn_reflns_limit_h_max 15
_diffrn_reflns_limit_h_min -15
_diffrn_reflns_limit_k_max 10
_diffrn_reflns_limit_k_min -10
_diffrn_reflns_limit_l_max 16
_diffrn_reflns_limit_l_min -16
_diffrn_reflns_number 9217
_diffrn_reflns_theta_full 25.00
_diffrn_reflns_theta_max 28.22
_diffrn_reflns_theta_min 1.88
_exptl_absorpt_coefficient_mu 0.705
_exptl_absorpt_correction_T_max 0.8719
_exptl_absorpt_correction_T_min 0.8164
_exptl_absorpt_correction_type multi-scan
_exptl_absorpt_process_details sadabs
_exptl_crystal_colour orange
_exptl_crystal_density_diffrn 1.278
_exptl_crystal_density_method 'not measured'
_exptl_crystal_description block
_exptl_crystal_F_000 454
_exptl_crystal_size_max 0.30
_exptl_crystal_size_mid 0.20
_exptl_crystal_size_min 0.20
_refine_diff_density_max 0.444
_refine_diff_density_min -0.189
_refine_diff_density_rms 0.059
_refine_ls_extinction_method none
_refine_ls_goodness_of_fit_ref 1.024
_refine_ls_hydrogen_treatment constr
_refine_ls_matrix_type full
_refine_ls_number_parameters 124
_refine_ls_number_reflns 2582
_refine_ls_number_restraints 0
_refine_ls_restrained_S_all 1.024
_refine_ls_R_factor_all 0.0354
_refine_ls_R_factor_gt 0.0317
_refine_ls_shift/su_max 0.010
_refine_ls_shift/su_mean 0.001
_refine_ls_structure_factor_coef Fsqd
_refine_ls_weighting_details 'calc w=1/[\s^2^(Fo^2^)+(0.0500P)^2^+0.4000P] where P=(Fo^2^+2Fc^2^)/3'
_refine_ls_weighting_scheme calc
_refine_ls_wR_factor_gt 0.0838
_refine_ls_wR_factor_ref 0.0858
_reflns_number_gt 2325
_reflns_number_total 2582
_reflns_threshold_expression >2sigma(I)
_cod_data_source_file om100162j_si_001.cif
_cod_data_source_block vand37
_cod_depositor_comments
;
The following automatic conversions were performed:

'_symmetry_cell_setting' value 'Monoclinic' changed to 'monoclinic'
according to /home/saulius/struct/CIF-dictionaries/cif_core.dic
dictionary named 'cif_core.dic' version 2.4.1 from 2010-06-29.

Automatic conversion script
Id: cif_fix_values 1715 2011-07-08 13:25:40Z adriana 
;
_cod_original_cell_volume 1116.4(7)
_cod_original_sg_symbol_H-M P2(1)/c
_cod_database_code 4065850

loop_
_symmetry_equiv_pos_as_xyz
'x, y, z'
'-x, y+1/2, -z+1/2'
'-x, -y, -z'
'x, -y-1/2, z-1/2'

loop_
_atom_site_label
_atom_site_type_symbol
_atom_site_fract_x
_atom_site_fract_y
_atom_site_fract_z
_atom_site_U_iso_or_equiv
_atom_site_adp_type
_atom_site_occupancy
_atom_site_symmetry_multiplicity
_atom_site_calc_flag
_atom_site_refinement_flags
Mn1 Mn 0.5000 0.5000 0.5000 0.02783(12) Uani 1 2 d S
Si1 Si 0.81236(3) 0.67923(4) 0.59622(3) 0.01672(11) Uani 1 1 d .
C1 C 0.44401(12) 0.76385(16) 0.39292(12) 0.0179(3) Uani 1 1 d .
C2 C 0.54966(12) 0.77677(17) 0.49936(12) 0.0192(3) Uani 1 1 d .
H2A H 0.5591 0.8570 0.5622 0.023 Uiso 1 1 calc R
C3 C 0.64751(12) 0.68005(16) 0.49128(12) 0.0180(3) Uani 1 1 d .
C4 C 0.59981(12) 0.60121(17) 0.38105(12) 0.0188(3) Uani 1 1 d .
H4A H 0.6489 0.5333 0.3486 0.023 Uiso 1 1 calc R
C5 C 0.47576(12) 0.65430(16) 0.31917(12) 0.0180(3) Uani 1 1 d .
C6 C 0.38657(13) 0.61806(18) 0.20715(12) 0.0223(3) Uani 1 1 d .
H6A H 0.4054 0.5443 0.1583 0.027 Uiso 1 1 calc R
C7 C 0.27287(14) 0.69134(18) 0.17076(13) 0.0246(3) Uani 1 1 d .
H7A H 0.2136 0.6697 0.0953 0.030 Uiso 1 1 calc R
C8 C 0.24201(13) 0.79867(18) 0.24352(14) 0.0252(3) Uani 1 1 d .
H8A H 0.1624 0.8472 0.2158 0.030 Uiso 1 1 calc R
C9 C 0.32440(13) 0.83377(17) 0.35263(13) 0.0227(3) Uani 1 1 d .
H9A H 0.3018 0.9042 0.4009 0.027 Uiso 1 1 calc R
C10 C 0.89661(13) 0.85561(18) 0.56519(12) 0.0219(3) Uani 1 1 d .
H10A H 0.8587 0.9595 0.5733 0.033 Uiso 1 1 calc R
H10B H 0.8920 0.8459 0.4864 0.033 Uiso 1 1 calc R
H10C H 0.9831 0.8536 0.6196 0.033 Uiso 1 1 calc R
C11 C 0.82029(14) 0.70425(19) 0.74492(13) 0.0254(3) Uani 1 1 d .
H11A H 0.7813 0.8083 0.7506 0.038 Uiso 1 1 calc R
H11B H 0.9067 0.7048 0.7996 0.038 Uiso 1 1 calc R
H11C H 0.7771 0.6127 0.7630 0.038 Uiso 1 1 calc R
C12 C 0.88520(14) 0.48207(18) 0.58076(15) 0.0257(3) Uani 1 1 d .
H12A H 0.9715 0.4800 0.6358 0.039 Uiso 1 1 calc R
H12B H 0.8815 0.4732 0.5023 0.039 Uiso 1 1 calc R
H12C H 0.8409 0.3894 0.5961 0.039 Uiso 1 1 calc R

loop_
_atom_site_aniso_label
_atom_site_aniso_U_11
_atom_site_aniso_U_22
_atom_site_aniso_U_33
_atom_site_aniso_U_23
_atom_site_aniso_U_13
_atom_site_aniso_U_12
Mn1 0.01830(18) 0.0270(2) 0.0319(2) 0.01204(13) 0.00337(14) -0.00603(12)
Si1 0.01408(19) 0.01711(19) 0.0180(2) 0.00045(13) 0.00537(15) -0.00122(13)
C1 0.0169(6) 0.0144(6) 0.0226(7) 0.0007(5) 0.0081(5) -0.0010(5)
C2 0.0166(6) 0.0178(6) 0.0228(7) -0.0025(5) 0.0073(5) -0.0021(5)
C3 0.0171(6) 0.0168(6) 0.0202(7) 0.0010(5) 0.0075(5) -0.0018(5)
C4 0.0170(6) 0.0191(6) 0.0206(7) -0.0009(5) 0.0077(5) 0.0002(5)
C5 0.0184(6) 0.0157(6) 0.0204(7) 0.0013(5) 0.0083(5) -0.0018(5)
C6 0.0241(7) 0.0206(7) 0.0198(7) 0.0004(5) 0.0063(6) -0.0043(6)
C7 0.0226(7) 0.0211(7) 0.0231(7) 0.0044(5) 0.0014(6) -0.0056(5)
C8 0.0162(7) 0.0195(7) 0.0350(8) 0.0065(6) 0.0050(6) -0.0003(5)
C9 0.0182(7) 0.0168(6) 0.0329(8) 0.0004(6) 0.0099(6) 0.0006(5)
C10 0.0186(7) 0.0238(7) 0.0227(7) 0.0019(6) 0.0077(5) -0.0026(6)
C11 0.0258(7) 0.0286(8) 0.0207(7) 0.0002(6) 0.0082(6) -0.0061(6)
C12 0.0170(7) 0.0225(7) 0.0352(8) -0.0015(6) 0.0078(6) 0.0005(5)

loop_
_atom_type_symbol
_atom_type_description
_atom_type_scat_dispersion_real
_atom_type_scat_dispersion_imag
_atom_type_scat_source
C C 0.0033 0.0016 'International Tables Vol C Tables 4.2.6.8 and 6.1.1.4'
H H 0.0000 0.0000 'International Tables Vol C Tables 4.2.6.8 and 6.1.1.4'
Si Si 0.0817 0.0704 'International Tables Vol C Tables 4.2.6.8 and 6.1.1.4'
Mn Mn 0.3368 0.7283 'International Tables Vol C Tables 4.2.6.8 and 6.1.1.4'

loop_
_geom_angle_atom_site_label_1
_geom_angle_atom_site_label_2
_geom_angle_atom_site_label_3
_geom_angle
_geom_angle_site_symmetry_1
_geom_angle_site_symmetry_3
C3 Mn1 C3 180.0 . 3_666
C3 Mn1 C2 36.06(5) . .
C3 Mn1 C2 143.94(5) 3_666 .
C3 Mn1 C2 143.94(5) . 3_666
C3 Mn1 C2 36.06(5) 3_666 3_666
C2 Mn1 C2 180.0 . 3_666
C3 Mn1 C4 35.32(5) . .
C3 Mn1 C4 144.68(5) 3_666 .
C2 Mn1 C4 58.54(5) . .
C2 Mn1 C4 121.46(5) 3_666 .
C3 Mn1 C4 144.68(5) . 3_666
C3 Mn1 C4 35.32(5) 3_666 3_666
C2 Mn1 C4 121.46(5) . 3_666
C2 Mn1 C4 58.54(5) 3_666 3_666
C4 Mn1 C4 180.000(2) . 3_666
C3 Mn1 C1 57.96(5) . .
C3 Mn1 C1 122.04(5) 3_666 .
C2 Mn1 C1 34.43(5) . .
C2 Mn1 C1 145.57(5) 3_666 .
C4 Mn1 C1 56.74(5) . .
C4 Mn1 C1 123.25(5) 3_666 .
C3 Mn1 C1 122.04(5) . 3_666
C3 Mn1 C1 57.96(5) 3_666 3_666
C2 Mn1 C1 145.57(5) . 3_666
C2 Mn1 C1 34.43(5) 3_666 3_666
C4 Mn1 C1 123.26(5) . 3_666
C4 Mn1 C1 56.74(5) 3_666 3_666
C1 Mn1 C1 180.0 . 3_666
C3 Mn1 C5 57.17(5) . .
C3 Mn1 C5 122.83(5) 3_666 .
C2 Mn1 C5 56.91(5) . .
C2 Mn1 C5 123.09(5) 3_666 .
C4 Mn1 C5 33.57(4) . .
C4 Mn1 C5 146.43(4) 3_666 .
C1 Mn1 C5 33.51(4) . .
C1 Mn1 C5 146.49(4) 3_666 .
C3 Mn1 C5 122.83(5) . 3_666
C3 Mn1 C5 57.17(5) 3_666 3_666
C2 Mn1 C5 123.09(5) . 3_666
C2 Mn1 C5 56.91(5) 3_666 3_666
C4 Mn1 C5 146.43(4) . 3_666
C4 Mn1 C5 33.57(4) 3_666 3_666
C1 Mn1 C5 146.49(4) . 3_666
C1 Mn1 C5 33.51(4) 3_666 3_666
C5 Mn1 C5 180.0 . 3_666
C11 Si1 C12 111.16(7) . .
C11 Si1 C3 109.69(7) . .
C12 Si1 C3 108.81(7) . .
C11 Si1 C10 108.18(7) . .
C12 Si1 C10 109.18(7) . .
C3 Si1 C10 109.80(6) . .
C9 C1 C2 132.95(13) . .
C9 C1 C5 119.58(13) . .
C2 C1 C5 107.46(12) . .
C9 C1 Mn1 123.63(9) . .
C2 C1 Mn1 66.79(7) . .
C5 C1 Mn1 74.87(8) . .
C1 C2 C3 108.59(12) . .
C1 C2 Mn1 78.78(8) . .
C3 C2 Mn1 71.49(8) . .
C4 C3 C2 107.38(12) . .
C4 C3 Si1 125.82(10) . .
C2 C3 Si1 126.33(10) . .
C4 C3 Mn1 75.61(8) . .
C2 C3 Mn1 72.45(8) . .
Si1 C3 Mn1 123.78(7) . .
C5 C4 C3 108.65(12) . .
C5 C4 Mn1 78.07(8) . .
C3 C4 Mn1 69.07(8) . .
C6 C5 C4 132.64(13) . .
C6 C5 C1 119.50(13) . .
C4 C5 C1 107.85(12) . .
C6 C5 Mn1 124.98(9) . .
C4 C5 Mn1 68.36(8) . .
C1 C5 Mn1 71.62(8) . .
C7 C6 C5 118.94(14) . .
C6 C7 C8 121.36(14) . .
C9 C8 C7 121.39(14) . .
C8 C9 C1 119.19(14) . .

loop_
_geom_bond_atom_site_label_1
_geom_bond_atom_site_label_2
_geom_bond_distance
_geom_bond_site_symmetry_2
Mn1 C3 2.3131(14) .
Mn1 C3 2.3131(14) 3_666
Mn1 C2 2.3257(15) .
Mn1 C2 2.3258(15) 3_666
Mn1 C4 2.3989(15) .
Mn1 C4 2.3989(15) 3_666
Mn1 C1 2.4821(15) .
Mn1 C1 2.4822(15) 3_666
Mn1 C5 2.5249(15) .
Mn1 C5 2.5250(15) 3_666
Si1 C11 1.8588(16) .
Si1 C12 1.8663(16) .
Si1 C3 1.8715(15) .
Si1 C10 1.8746(15) .
C1 C9 1.4175(19) .
C1 C2 1.4309(19) .
C1 C5 1.4440(19) .
C2 C3 1.4360(19) .
C3 C4 1.4318(19) .
C4 C5 1.4270(19) .
C5 C6 1.4211(19) .
C6 C7 1.372(2) .
C7 C8 1.418(2) .
C8 C9 1.366(2) .
